data_7702049
loop_
_publ_author_name
'Kan, Chao'
'Ge, Jilei'
'Ma, Haiyan'

_publ_section_title
;
 Aluminum methyl, alkoxide and \a-alkoxy ester complexes supported by
 6,6'-dimethylbiphenyl-bridged salen ligands: synthesis, characterization
 and catalysis for rac-lactide polymerization.
;
_journal_issue 15
_journal_name_full 'Dalton transactions (Cambridge, England : 2003)'
_journal_page_first 6682
_journal_page_last 6695
_journal_paper_doi 10.1039/c5dt04633e
_journal_volume 45
_journal_year 2016
_chemical_formula_moiety 'C42 H48 Al N2 O5'
_chemical_formula_sum 'C42 H48 Al N2 O5'
_chemical_formula_weight 687.80
_space_group_crystal_system triclinic
_space_group_IT_number 2
_space_group_name_Hall '-P 1'
_space_group_name_H-M_alt 'P -1'
_atom_sites_solution_hydrogens geom
_atom_sites_solution_primary direct
_audit_creation_date 2014-10-23
_audit_creation_method
;
Olex2 1.2
(compiled 2014.07.22 svn.r2960 for OlexSys, GUI svn.r4862)
;
_audit_update_record
;
2015-05-05 deposited with the CCDC.
2016-03-01 downloaded from the CCDC.
;
_cell_angle_alpha 91.070(3)
_cell_angle_beta 95.849(3)
_cell_angle_gamma 114.041(3)
_cell_formula_units_Z 4
_cell_length_a 13.950(3)
_cell_length_b 16.296(3)
_cell_length_c 21.630(4)
_cell_measurement_reflns_used 6368
_cell_measurement_temperature 130
_cell_measurement_theta_max 27.59
_cell_measurement_theta_min 2.34
_cell_volume 4457.4(15)
_computing_cell_refinement 'SAINT v7.68A (Bruker, 2009)'
_computing_data_reduction 'SAINT v7.68A (Bruker, 2009)'
_computing_molecular_graphics 'Olex2 (Dolomanov et al., 2009)'
_computing_publication_material 'Olex2 (Dolomanov et al., 2009)'
_computing_structure_refinement 'XL (Sheldrick, 2008)'
_computing_structure_solution 'ShelXS (Sheldrick, 2008)'
_diffrn_ambient_temperature 130
_diffrn_measured_fraction_theta_full 0.999
_diffrn_measured_fraction_theta_max 0.999
_diffrn_measurement_device_type 'Bruker APEX-II CCD'
_diffrn_measurement_method '\f and \w scans'
_diffrn_radiation_monochromator graphite
_diffrn_radiation_type MoK\a
_diffrn_radiation_wavelength 0.71073
_diffrn_reflns_av_R_equivalents 0.0590
_diffrn_reflns_av_unetI/netI 0.1319
_diffrn_reflns_Laue_measured_fraction_full 0.999
_diffrn_reflns_Laue_measured_fraction_max 0.999
_diffrn_reflns_limit_h_max 20
_diffrn_reflns_limit_h_min -19
_diffrn_reflns_limit_k_max 23
_diffrn_reflns_limit_k_min -18
_diffrn_reflns_limit_l_max 30
_diffrn_reflns_limit_l_min -30
_diffrn_reflns_number 44848
_diffrn_reflns_point_group_measured_fraction_full 0.999
_diffrn_reflns_point_group_measured_fraction_max 0.999
_diffrn_reflns_theta_full 26.000
_diffrn_reflns_theta_max 26.000
_diffrn_reflns_theta_min 0.948
_diffrn_standards_number 0
_exptl_absorpt_coefficient_mu 0.085
_exptl_absorpt_correction_T_max 0.7461
_exptl_absorpt_correction_T_min 0.5752
_exptl_absorpt_correction_type multi-scan
_exptl_absorpt_process_details
;
SADABS-2008/1 (Bruker,2008) was used for absorption correction.
wR2(int) was 0.0889 before and 0.0606 after correction.
The Ratio of minimum to maximum transmission is 0.7709.
The \l/2 correction factor is 0.0015.
;
_exptl_crystal_colour yellow
_exptl_crystal_colour_primary yellow
_exptl_crystal_density_diffrn 1.025
_exptl_crystal_description block
_exptl_crystal_F_000 1468
_exptl_crystal_size_max 0.25
_exptl_crystal_size_mid 0.2
_exptl_crystal_size_min 0.15
_refine_diff_density_max 0.603
_refine_diff_density_min -0.685
_refine_diff_density_rms 0.060
_refine_ls_extinction_method none
_refine_ls_goodness_of_fit_ref 1.105
_refine_ls_hydrogen_treatment constr
_refine_ls_matrix_type full
_refine_ls_number_parameters 945
_refine_ls_number_reflns 17512
_refine_ls_number_restraints 53
_refine_ls_restrained_S_all 1.124
_refine_ls_R_factor_all 0.1131
_refine_ls_R_factor_gt 0.0787
_refine_ls_shift/su_max 0.014
_refine_ls_shift/su_mean 0.000
_refine_ls_structure_factor_coef Fsqd
_refine_ls_weighting_details 'w=1/[\s^2^(Fo^2^)+(0.0883P)^2^+2.0144P] where P=(Fo^2^+2Fc^2^)/3'
_refine_ls_weighting_scheme calc
_refine_ls_wR_factor_gt 0.2097
_refine_ls_wR_factor_ref 0.2237
_reflns_Friedel_coverage 0.000
_reflns_number_gt 11125
_reflns_number_total 17512
_reflns_threshold_expression 'I > 2\s(I)'
_cod_data_source_file c5dt04633e2.cif
_cod_data_source_block mo_dm14606_0m
_cod_original_cell_volume 4457.2(14)
_cod_database_code 7702049
_shelxl_version_number 2014-3
_shelx_space_group_comment
;
The symmetry employed for this shelxl refinement is uniquely defined
by the following loop, which should always be used as a source of
symmetry information in preference to the above space-group names.
They are only intended as comments.
;
_shelx_estimated_absorpt_t_max 0.987
_shelx_estimated_absorpt_t_min 0.979
_olex2_refinement_description
;
1. Fixed Uiso
 At 1.2 times of:
  All C(H) groups
 At 1.5 times of:
  All C(H,H,H) groups
2. Restrained distances
 C39-C40 = C39'-C40 = C81-C82 = C81'-C82
 1.5 with sigma of 0.01
 H39C-H49C
 2.05 with sigma of 0.01
3. Uiso/Uaniso restraints and constraints
C39 \\sim C39' \\sim C40 \\sim C41: within 1.7A with sigma of 0.005 and sigma
for terminal atoms of 0.01
C81 \\sim C81' \\sim C82 \\sim C83: within 1.7A with sigma of 0.005 and sigma
for terminal atoms of 0.01
4. Others
 Fixed Sof: C81(0.5) H81A(0.5) H81B(0.5) H81C(0.5) C81'(0.5) H81D(0.5)
 H81E(0.5) H81F(0.5) C39(0.5) H39A(0.5) H39B(0.5) H39C(0.5) C39'(0.5) H39D(0.5)
 H39E(0.5) H39F(0.5)
5.a Aromatic/amide H refined with riding coordinates:
 C44(H44), C45(H45), C46(H46), C52(H52), C53(H53), C54(H54), C57(H57),
 C59(H59), C61(H61), C69(H69), C71(H71), C73(H73), C2(H2), C3(H3), C4(H4),
 C10(H10), C11(H11), C12(H12), C15(H15), C17(H17), C19(H19), C27(H27), C29(H29),
  C31(H31)
5.b Idealised Me refined as rotating group:
 C49(H49A,H49B,H49C), C56(H56A,H56B,H56C), C65(H65A,H65B,H65C), C66(H66A,H66B,
 H66C), C67(H67A,H67B,H67C), C68(H68A,H68B,H68C), C77(H77A,H77B,H77C), C78(H78A,
 H78B,H78C), C79(H79A,H79B,H79C), C80(H80A,H80B,H80C), C81(H81A,H81B,H81C),
 C81'(H81D,H81E,H81F), C84(H84A,H84B,H84C), C7(H7A,H7B,H7C), C14(H14A,H14B,
 H14C), C23(H23A,H23B,H23C), C24(H24A,H24B,H24C), C25(H25A,H25B,H25C), C26(H26A,
 H26B,H26C), C35(H35A,H35B,H35C), C36(H36A,H36B,H36C), C37(H37A,H37B,H37C),
 C38(H38A,H38B,H38C), C39(H39A,H39B,H39C), C39'(H39D,H39E,H39F), C42(H42A,H42B,
 H42C)
;
_olex2_submission_special_instructions 'No special instructions were received'

loop_
_space_group_symop_operation_xyz
'x, y, z'
'-x, -y, -z'

loop_
_atom_site_label
_atom_site_type_symbol
_atom_site_fract_x
_atom_site_fract_y
_atom_site_fract_z
_atom_site_U_iso_or_equiv
_atom_site_adp_type
_atom_site_occupancy
_atom_site_site_symmetry_order
_atom_site_calc_flag
_atom_site_refinement_flags_posn
_atom_site_refinement_flags_occupancy
_atom_site_disorder_assembly
_atom_site_disorder_group
Al2 Al 0.51698(8) 0.36436(6) 0.18654(4) 0.0261(2) Uani 1 1 d . . . .
O6 O 0.47326(17) 0.44951(13) 0.16076(9) 0.0293(5) Uani 1 1 d . . . .
O7 O 0.48881(17) 0.30253(13) 0.11075(9) 0.0294(5) Uani 1 1 d . . . .
O8 O 0.39654(18) 0.29207(14) 0.21650(10) 0.0322(5) Uani 1 1 d . . . .
O9 O 0.57336(17) 0.27816(13) 0.22675(10) 0.0290(5) Uani 1 1 d . . . .
O10 O 0.5243(2) 0.16359(16) 0.28857(12) 0.0477(7) Uani 1 1 d . . . .
N3 N 0.5733(2) 0.44004(16) 0.27117(12) 0.0297(6) Uani 1 1 d . . . .
N4 N 0.6691(2) 0.43252(16) 0.16550(12) 0.0280(6) Uani 1 1 d . . . .
C43 C 0.6622(3) 0.4386(2) 0.31036(14) 0.0330(8) Uani 1 1 d . . . .
C44 C 0.6471(3) 0.3832(2) 0.36049(15) 0.0416(9) Uani 1 1 d . . . .
H44 H 0.5783 0.3501 0.3718 0.050 Uiso 1 1 calc R . . .
C45 C 0.7346(4) 0.3779(3) 0.39316(17) 0.0503(11) Uani 1 1 d . . . .
H45 H 0.7265 0.3418 0.4278 0.060 Uiso 1 1 calc R . . .
C46 C 0.8345(4) 0.4254(3) 0.37541(18) 0.0505(10) Uani 1 1 d . . . .
H46 H 0.8932 0.4183 0.3970 0.061 Uiso 1 1 calc R . . .
C47 C 0.8513(3) 0.4828(3) 0.32710(17) 0.0462(10) Uani 1 1 d . . . .
C48 C 0.7629(3) 0.4909(2) 0.29456(15) 0.0355(8) Uani 1 1 d . . . .
C49 C 0.9610(4) 0.5344(3) 0.3103(2) 0.0694(13) Uani 1 1 d . . . .
H49A H 0.9908 0.5950 0.3311 0.104 Uiso 1 1 calc GR . . .
H49B H 0.9582 0.5387 0.2651 0.104 Uiso 1 1 calc GR . . .
H49C H 1.0055 0.5030 0.3239 0.104 Uiso 1 1 calc DGR . . .
C50 C 0.7728(3) 0.5565(2) 0.24540(16) 0.0354(8) Uani 1 1 d . . . .
C51 C 0.8217(3) 0.6498(2) 0.26221(19) 0.0472(10) Uani 1 1 d . . . .
C52 C 0.8306(4) 0.7089(2) 0.2155(2) 0.0597(12) Uani 1 1 d . . . .
H52 H 0.8648 0.7719 0.2259 0.072 Uiso 1 1 calc R . . .
C53 C 0.7910(3) 0.6784(2) 0.1545(2) 0.0523(10) Uani 1 1 d . . . .
H53 H 0.7995 0.7202 0.1232 0.063 Uiso 1 1 calc R . . .
C54 C 0.7393(3) 0.5878(2) 0.13891(17) 0.0396(8) Uani 1 1 d . . . .
H54 H 0.7100 0.5668 0.0971 0.048 Uiso 1 1 calc R . . .
C55 C 0.7299(3) 0.5270(2) 0.18395(15) 0.0308(7) Uani 1 1 d . . . .
C56 C 0.8632(4) 0.6870(3) 0.3279(2) 0.0675(14) Uani 1 1 d . . . .
H56A H 0.8191 0.6462 0.3564 0.101 Uiso 1 1 calc GR . . .
H56B H 0.8615 0.7462 0.3334 0.101 Uiso 1 1 calc GR . . .
H56C H 0.9361 0.6931 0.3369 0.101 Uiso 1 1 calc GR . . .
C57 C 0.5223(3) 0.4830(2) 0.29251(15) 0.0321(7) Uani 1 1 d . . . .
H57 H 0.5392 0.5034 0.3353 0.039 Uiso 1 1 calc R . . .
C58 C 0.4424(3) 0.5024(2) 0.25700(14) 0.0298(7) Uani 1 1 d . . . .
C59 C 0.3885(3) 0.5432(2) 0.28795(16) 0.0376(8) Uani 1 1 d . . . .
H59 H 0.3995 0.5503 0.3322 0.045 Uiso 1 1 calc R . . .
C60 C 0.3204(3) 0.5731(2) 0.25650(18) 0.0433(9) Uani 1 1 d . . . .
C61 C 0.3108(3) 0.5662(2) 0.19169(17) 0.0390(8) Uani 1 1 d . . . .
H61 H 0.2668 0.5902 0.1696 0.047 Uiso 1 1 calc R . . .
C62 C 0.3608(3) 0.5270(2) 0.15746(15) 0.0303(7) Uani 1 1 d . . . .
C63 C 0.4269(3) 0.49070(19) 0.19095(14) 0.0282(7) Uani 1 1 d . . . .
C64 C 0.3480(3) 0.5218(2) 0.08625(15) 0.0381(8) Uani 1 1 d . . . .
C65 C 0.2915(4) 0.4233(3) 0.06134(18) 0.0559(11) Uani 1 1 d . . . .
H65A H 0.3376 0.3922 0.0714 0.084 Uiso 1 1 calc GR . . .
H65B H 0.2743 0.4203 0.0160 0.084 Uiso 1 1 calc GR . . .
H65C H 0.2262 0.3942 0.0806 0.084 Uiso 1 1 calc GR . . .
C66 C 0.4554(4) 0.5667(3) 0.06267(19) 0.0600(12) Uani 1 1 d . . . .
H66A H 0.4900 0.6297 0.0791 0.090 Uiso 1 1 calc GR . . .
H66B H 0.4460 0.5643 0.0170 0.090 Uiso 1 1 calc GR . . .
H66C H 0.4995 0.5351 0.0766 0.090 Uiso 1 1 calc GR . . .
C67 C 0.2838(4) 0.5721(3) 0.0595(2) 0.0691(14) Uani 1 1 d . . . .
H67A H 0.2124 0.5447 0.0719 0.104 Uiso 1 1 calc GR . . .
H67B H 0.2796 0.5686 0.0140 0.104 Uiso 1 1 calc GR . . .
H67C H 0.3182 0.6353 0.0754 0.104 Uiso 1 1 calc GR . . .
C68 C 0.2614(4) 0.6178(3) 0.2903(2) 0.0659(13) Uani 1 1 d . . . .
H68A H 0.2516 0.5953 0.3320 0.099 Uiso 1 1 calc GR . . .
H68B H 0.1923 0.6037 0.2667 0.099 Uiso 1 1 calc GR . . .
H68C H 0.3026 0.6832 0.2941 0.099 Uiso 1 1 calc GR . . .
C69 C 0.7109(3) 0.3972(2) 0.12785(15) 0.0314(7) Uani 1 1 d . . . .
H69 H 0.7841 0.4297 0.1247 0.038 Uiso 1 1 calc R . . .
C70 C 0.6574(3) 0.3141(2) 0.09069(14) 0.0304(7) Uani 1 1 d . . . .
C71 C 0.7167(3) 0.2820(2) 0.05591(16) 0.0367(8) Uani 1 1 d . . . .
H71 H 0.7917 0.3095 0.0636 0.044 Uiso 1 1 calc R . . .
C72 C 0.6699(3) 0.2132(2) 0.01203(17) 0.0415(9) Uani 1 1 d . . . .
C73 C 0.5591(3) 0.1739(2) 0.00107(16) 0.0382(8) Uani 1 1 d . . . .
H73 H 0.5263 0.1261 -0.0303 0.046 Uiso 1 1 calc R . . .
C74 C 0.4949(3) 0.2004(2) 0.03308(14) 0.0339(8) Uani 1 1 d . . . .
C75 C 0.5449(3) 0.27256(19) 0.08037(14) 0.0278(7) Uani 1 1 d . . . .
C76 C 0.3742(3) 0.1555(2) 0.01905(16) 0.0405(9) Uani 1 1 d . . . .
C77 C 0.3360(4) 0.0782(3) -0.0309(2) 0.0573(11) Uani 1 1 d . . . .
H77A H 0.3639 0.1011 -0.0698 0.086 Uiso 1 1 calc GR . . .
H77B H 0.2585 0.0513 -0.0377 0.086 Uiso 1 1 calc GR . . .
H77C H 0.3609 0.0325 -0.0173 0.086 Uiso 1 1 calc GR . . .
C78 C 0.3320(3) 0.2238(3) -0.00580(19) 0.0502(10) Uani 1 1 d . . . .
H78A H 0.3525 0.2742 0.0254 0.075 Uiso 1 1 calc GR . . .
H78B H 0.2548 0.1944 -0.0143 0.075 Uiso 1 1 calc GR . . .
H78C H 0.3620 0.2462 -0.0443 0.075 Uiso 1 1 calc GR . . .
C79 C 0.3248(4) 0.1185(3) 0.07791(19) 0.0554(11) Uani 1 1 d . . . .
H79A H 0.3539 0.0770 0.0949 0.083 Uiso 1 1 calc GR . . .
H79B H 0.2480 0.0863 0.0678 0.083 Uiso 1 1 calc GR . . .
H79C H 0.3406 0.1683 0.1089 0.083 Uiso 1 1 calc GR . . .
C80 C 0.7333(4) 0.1804(3) -0.0275(2) 0.0609(12) Uani 1 1 d . . . .
H80A H 0.8054 0.2272 -0.0261 0.091 Uiso 1 1 calc GR . . .
H80B H 0.6995 0.1674 -0.0706 0.091 Uiso 1 1 calc GR . . .
H80C H 0.7360 0.1256 -0.0111 0.091 Uiso 1 1 calc GR . . .
C81 C 0.3137(6) 0.1357(4) 0.2470(4) 0.0521(18) Uani 0.5 1 d D P A 1
H81A H 0.2464 0.1409 0.2483 0.078 Uiso 0.5 1 calc GR P A 1
H81B H 0.3249 0.1014 0.2816 0.078 Uiso 0.5 1 calc GR P A 1
H81C H 0.3122 0.1047 0.2074 0.078 Uiso 0.5 1 calc GR P A 1
C81' C 0.3414(8) 0.2043(7) 0.3058(4) 0.068(2) Uani 0.5 1 d D P A 2
H81D H 0.3688 0.2571 0.3354 0.102 Uiso 0.5 1 calc GR P A 2
H81E H 0.3498 0.1538 0.3258 0.102 Uiso 0.5 1 calc GR P A 2
H81F H 0.2663 0.1879 0.2923 0.102 Uiso 0.5 1 calc GR P A 2
C82 C 0.3994(3) 0.2250(3) 0.2523(2) 0.0531(10) Uani 1 1 d D . . .
C83 C 0.5062(3) 0.2231(2) 0.25451(17) 0.0374(8) Uani 1 1 d . . . .
C84 C 0.6317(3) 0.1669(2) 0.29261(18) 0.0433(9) Uani 1 1 d . . . .
H84A H 0.6492 0.1602 0.2506 0.065 Uiso 1 1 calc GR . . .
H84B H 0.6351 0.1180 0.3170 0.065 Uiso 1 1 calc GR . . .
H84C H 0.6823 0.2249 0.3129 0.065 Uiso 1 1 calc GR . . .
Al1 Al 0.90234(8) 0.10535(6) 0.31013(4) 0.0258(2) Uani 1 1 d . . . .
O1 O 0.96775(18) 0.03009(13) 0.32624(10) 0.0302(5) Uani 1 1 d . . . .
O2 O 0.97193(18) 0.17636(14) 0.38216(10) 0.0317(5) Uani 1 1 d . . . .
O3 O 0.84500(17) 0.18061(13) 0.28031(10) 0.0318(5) Uani 1 1 d . . . .
O4 O 1.02424(18) 0.18171(14) 0.26298(10) 0.0324(5) Uani 1 1 d . . . .
O5 O 1.0803(2) 0.31095(19) 0.21716(15) 0.0657(9) Uani 1 1 d . . . .
N1 N 0.8294(2) 0.02184(16) 0.23088(12) 0.0283(6) Uani 1 1 d . . . .
N2 N 0.7791(2) 0.03506(16) 0.35570(11) 0.0272(6) Uani 1 1 d . . . .
C1 C 0.7252(3) 0.01243(19) 0.20693(14) 0.0304(7) Uani 1 1 d . . . .
C2 C 0.7086(3) 0.0603(2) 0.15754(15) 0.0373(8) Uani 1 1 d . . . .
H2 H 0.7661 0.0972 0.1366 0.045 Uiso 1 1 calc R . . .
C3 C 0.6084(3) 0.0538(2) 0.13927(17) 0.0421(9) Uani 1 1 d . . . .
H3 H 0.5965 0.0864 0.1056 0.051 Uiso 1 1 calc R . . .
C4 C 0.5250(3) 0.0001(3) 0.16973(18) 0.0483(10) Uani 1 1 d . . . .
H4 H 0.4562 -0.0033 0.1567 0.058 Uiso 1 1 calc R . . .
C5 C 0.5389(3) -0.0493(2) 0.21919(17) 0.0414(9) Uani 1 1 d . . . .
C6 C 0.6416(3) -0.0438(2) 0.23692(15) 0.0320(7) Uani 1 1 d . . . .
C7 C 0.4452(3) -0.1049(3) 0.2517(2) 0.0676(13) Uani 1 1 d . . . .
H7A H 0.4059 -0.0689 0.2606 0.101 Uiso 1 1 calc GR . . .
H7B H 0.4699 -0.1235 0.2908 0.101 Uiso 1 1 calc GR . . .
H7C H 0.3990 -0.1584 0.2248 0.101 Uiso 1 1 calc GR . . .
C8 C 0.6618(3) -0.1001(2) 0.28706(15) 0.0324(7) Uani 1 1 d . . . .
C9 C 0.6212(3) -0.1943(2) 0.27497(17) 0.0416(9) Uani 1 1 d . . . .
C10 C 0.6352(3) -0.2463(2) 0.32196(19) 0.0494(10) Uani 1 1 d . . . .
H10 H 0.6077 -0.3098 0.3143 0.059 Uiso 1 1 calc R . . .
C11 C 0.6883(3) -0.2080(2) 0.37982(17) 0.0438(9) Uani 1 1 d . . . .
H11 H 0.6938 -0.2452 0.4120 0.053 Uiso 1 1 calc R . . .
C12 C 0.7332(3) -0.1158(2) 0.39079(15) 0.0343(8) Uani 1 1 d . . . .
H12 H 0.7723 -0.0891 0.4299 0.041 Uiso 1 1 calc R . . .
C13 C 0.7208(3) -0.0619(2) 0.34405(15) 0.0303(7) Uani 1 1 d . . . .
C14 C 0.5689(4) -0.2388(3) 0.2116(2) 0.0622(13) Uani 1 1 d . . . .
H14A H 0.4997 -0.2365 0.2036 0.093 Uiso 1 1 calc GR . . .
H14B H 0.5598 -0.3017 0.2101 0.093 Uiso 1 1 calc GR . . .
H14C H 0.6132 -0.2071 0.1798 0.093 Uiso 1 1 calc GR . . .
C15 C 0.8731(3) -0.01969(19) 0.20146(14) 0.0299(7) Uani 1 1 d . . . .
H15 H 0.8406 -0.0461 0.1610 0.036 Uiso 1 1 calc R . . .
C16 C 0.9678(3) -0.0295(2) 0.22502(15) 0.0317(7) Uani 1 1 d . . . .
C17 C 1.0116(3) -0.0711(2) 0.18555(16) 0.0397(8) Uani 1 1 d . . . .
H17 H 0.9840 -0.0845 0.1428 0.048 Uiso 1 1 calc R . . .
C18 C 1.0943(3) -0.0927(3) 0.20817(18) 0.0457(9) Uani 1 1 d . . . .
C19 C 1.1269(3) -0.0769(2) 0.27265(18) 0.0445(9) Uani 1 1 d . . . .
H19 H 1.1810 -0.0946 0.2889 0.053 Uiso 1 1 calc R . . .
C20 C 1.0865(3) -0.0380(2) 0.31386(16) 0.0338(8) Uani 1 1 d . . . .
C21 C 1.0071(3) -0.00956(19) 0.28965(15) 0.0283(7) Uani 1 1 d . . . .
C22 C 1.1258(3) -0.0239(2) 0.38367(17) 0.0412(9) Uani 1 1 d . . . .
C23 C 1.0345(4) -0.0789(3) 0.42063(18) 0.0542(11) Uani 1 1 d . . . .
H23A H 0.9742 -0.0637 0.4092 0.081 Uiso 1 1 calc GR . . .
H23B H 1.0578 -0.0646 0.4653 0.081 Uiso 1 1 calc GR . . .
H23C H 1.0135 -0.1433 0.4109 0.081 Uiso 1 1 calc GR . . .
C24 C 1.1679(4) 0.0757(3) 0.4064(2) 0.0577(12) Uani 1 1 d . . . .
H24A H 1.2255 0.1117 0.3828 0.087 Uiso 1 1 calc GR . . .
H24B H 1.1943 0.0830 0.4508 0.087 Uiso 1 1 calc GR . . .
H24C H 1.1107 0.0962 0.4001 0.087 Uiso 1 1 calc GR . . .
C25 C 1.2150(4) -0.0541(3) 0.3985(2) 0.0669(13) Uani 1 1 d . . . .
H25A H 1.1884 -0.1191 0.3887 0.100 Uiso 1 1 calc GR . . .
H25B H 1.2417 -0.0403 0.4429 0.100 Uiso 1 1 calc GR . . .
H25C H 1.2722 -0.0222 0.3735 0.100 Uiso 1 1 calc GR . . .
C26 C 1.1435(4) -0.1346(3) 0.1656(2) 0.0684(14) Uani 1 1 d . . . .
H26A H 1.1340 -0.1942 0.1791 0.103 Uiso 1 1 calc GR . . .
H26B H 1.2191 -0.0962 0.1671 0.103 Uiso 1 1 calc GR . . .
H26C H 1.1093 -0.1406 0.1228 0.103 Uiso 1 1 calc GR . . .
C27 C 0.7597(3) 0.0712(2) 0.40413(15) 0.0310(7) Uani 1 1 d . . . .
H27 H 0.6984 0.0357 0.4227 0.037 Uiso 1 1 calc R . . .
C28 C 0.8230(3) 0.1604(2) 0.43230(14) 0.0307(7) Uani 1 1 d . . . .
C29 C 0.7786(3) 0.1938(2) 0.47826(15) 0.0362(8) Uani 1 1 d . . . .
H29 H 0.7071 0.1601 0.4850 0.043 Uiso 1 1 calc R . . .
C30 C 0.8360(3) 0.2722(2) 0.51234(15) 0.0391(9) Uani 1 1 d . . . .
C31 C 0.9425(3) 0.3187(2) 0.50204(15) 0.0410(9) Uani 1 1 d . . . .
H31 H 0.9833 0.3734 0.5263 0.049 Uiso 1 1 calc R . . .
C32 C 0.9917(3) 0.2909(2) 0.45968(15) 0.0357(8) Uani 1 1 d . . . .
C33 C 0.9296(3) 0.20851(19) 0.42257(14) 0.0292(7) Uani 1 1 d . . . .
C34 C 1.1103(3) 0.3421(2) 0.45481(17) 0.0450(9) Uani 1 1 d . . . .
C35 C 1.1594(4) 0.4313(3) 0.4956(2) 0.0662(13) Uani 1 1 d . . . .
H35A H 1.1210 0.4686 0.4840 0.099 Uiso 1 1 calc GR . . .
H35B H 1.2338 0.4636 0.4892 0.099 Uiso 1 1 calc GR . . .
H35C H 1.1547 0.4185 0.5395 0.099 Uiso 1 1 calc GR . . .
C36 C 1.1664(3) 0.2829(3) 0.4789(2) 0.0592(12) Uani 1 1 d . . . .
H36A H 1.1543 0.2705 0.5222 0.089 Uiso 1 1 calc GR . . .
H36B H 1.2425 0.3145 0.4765 0.089 Uiso 1 1 calc GR . . .
H36C H 1.1383 0.2261 0.4532 0.089 Uiso 1 1 calc GR . . .
C37 C 1.1320(4) 0.3668(3) 0.38834(19) 0.0606(12) Uani 1 1 d . . . .
H37A H 1.1158 0.3120 0.3621 0.091 Uiso 1 1 calc GR . . .
H37B H 1.2067 0.4074 0.3884 0.091 Uiso 1 1 calc GR . . .
H37C H 1.0876 0.3969 0.3719 0.091 Uiso 1 1 calc GR . . .
C38 C 0.7909(4) 0.3078(3) 0.56091(18) 0.0527(11) Uani 1 1 d . . . .
H38A H 0.7161 0.2678 0.5611 0.079 Uiso 1 1 calc GR . . .
H38B H 0.7976 0.3683 0.5515 0.079 Uiso 1 1 calc GR . . .
H38C H 0.8295 0.3103 0.6019 0.079 Uiso 1 1 calc GR . . .
C39 C 0.9094(8) 0.3369(5) 0.2472(5) 0.058(2) Uani 0.5 1 d D P B 1
H39A H 0.8365 0.3318 0.2421 0.087 Uiso 0.5 1 calc GR P B 1
H39B H 0.9445 0.3649 0.2112 0.087 Uiso 0.5 1 calc GR P B 1
H39C H 0.9476 0.3742 0.2853 0.087 Uiso 0.5 1 calc DGR P B 1
C39' C 0.8618(7) 0.2996(5) 0.2116(4) 0.0488(19) Uani 0.5 1 d D P B 2
H39D H 0.8340 0.2661 0.1710 0.073 Uiso 0.5 1 calc GR P B 2
H39E H 0.9156 0.3596 0.2060 0.073 Uiso 0.5 1 calc GR P B 2
H39F H 0.8041 0.3053 0.2310 0.073 Uiso 0.5 1 calc GR P B 2
C40 C 0.9088(4) 0.2519(3) 0.2513(3) 0.0753(13) Uani 1 1 d D . . .
C41 C 1.0104(3) 0.2460(2) 0.2434(2) 0.0483(10) Uani 1 1 d . . . .
C42 C 1.1818(3) 0.3043(3) 0.2127(2) 0.0632(12) Uani 1 1 d . . . .
H42A H 1.2264 0.3540 0.1896 0.095 Uiso 1 1 calc GR . . .
H42B H 1.1685 0.2468 0.1908 0.095 Uiso 1 1 calc GR . . .
H42C H 1.2178 0.3078 0.2546 0.095 Uiso 1 1 calc GR . . .

loop_
_atom_site_aniso_label
_atom_site_aniso_U_11
_atom_site_aniso_U_22
_atom_site_aniso_U_33
_atom_site_aniso_U_23
_atom_site_aniso_U_13
_atom_site_aniso_U_12
Al2 0.0303(5) 0.0268(5) 0.0227(5) 0.0009(4) 0.0010(4) 0.0139(4)
O6 0.0370(13) 0.0293(11) 0.0256(11) 0.0020(9) 0.0039(10) 0.0177(10)
O7 0.0289(12) 0.0314(11) 0.0263(11) -0.0041(9) -0.0013(9) 0.0122(9)
O8 0.0345(13) 0.0346(12) 0.0309(12) 0.0042(9) 0.0015(10) 0.0180(10)
O9 0.0339(13) 0.0277(11) 0.0272(11) 0.0032(9) 0.0036(10) 0.0144(10)
O10 0.0561(17) 0.0462(14) 0.0550(16) 0.0226(12) 0.0132(13) 0.0331(13)
N3 0.0379(16) 0.0271(13) 0.0246(13) 0.0027(10) -0.0022(12) 0.0152(12)
N4 0.0320(15) 0.0257(13) 0.0239(13) 0.0000(10) -0.0014(11) 0.0106(11)
C43 0.048(2) 0.0337(17) 0.0210(15) -0.0047(13) -0.0064(15) 0.0229(16)
C44 0.062(3) 0.0400(19) 0.0265(17) 0.0025(14) -0.0043(17) 0.0273(18)
C45 0.089(3) 0.048(2) 0.0276(18) -0.0019(16) -0.011(2) 0.047(2)
C46 0.059(3) 0.061(2) 0.039(2) -0.0070(18) -0.018(2) 0.038(2)
C47 0.050(2) 0.057(2) 0.036(2) -0.0088(17) -0.0145(18) 0.031(2)
C48 0.045(2) 0.0315(17) 0.0279(17) -0.0031(13) -0.0080(15) 0.0166(16)
C49 0.048(3) 0.096(4) 0.059(3) -0.003(3) -0.019(2) 0.030(3)
C50 0.0327(19) 0.0348(17) 0.0365(19) 0.0002(14) -0.0030(15) 0.0133(15)
C51 0.047(2) 0.0336(18) 0.051(2) -0.0031(16) -0.0073(18) 0.0093(17)
C52 0.069(3) 0.0265(18) 0.070(3) -0.0045(19) -0.009(2) 0.0099(19)
C53 0.063(3) 0.0325(19) 0.055(2) 0.0142(17) 0.007(2) 0.0119(18)
C54 0.042(2) 0.0361(18) 0.0347(19) 0.0069(15) 0.0003(16) 0.0111(16)
C55 0.0298(18) 0.0266(15) 0.0344(18) 0.0051(13) 0.0029(14) 0.0099(13)
C56 0.081(4) 0.046(2) 0.061(3) -0.018(2) -0.026(3) 0.021(2)
C57 0.044(2) 0.0273(16) 0.0224(16) 0.0020(12) 0.0005(14) 0.0131(15)
C58 0.0354(19) 0.0290(16) 0.0281(16) 0.0031(13) 0.0013(14) 0.0168(14)
C59 0.045(2) 0.0432(19) 0.0280(17) -0.0012(14) 0.0044(15) 0.0219(17)
C60 0.048(2) 0.044(2) 0.047(2) 0.0010(17) 0.0062(18) 0.0279(18)
C61 0.041(2) 0.0359(18) 0.046(2) 0.0061(15) 0.0009(17) 0.0219(16)
C62 0.0335(19) 0.0257(15) 0.0305(17) 0.0077(13) 0.0020(14) 0.0112(14)
C63 0.0337(18) 0.0223(14) 0.0278(16) 0.0034(12) 0.0039(14) 0.0106(13)
C64 0.052(2) 0.0407(18) 0.0287(17) 0.0080(14) -0.0011(16) 0.0275(17)
C65 0.080(3) 0.054(2) 0.032(2) -0.0022(17) -0.014(2) 0.031(2)
C66 0.077(3) 0.068(3) 0.039(2) 0.022(2) 0.014(2) 0.032(2)
C67 0.096(4) 0.090(3) 0.046(2) 0.016(2) -0.005(2) 0.065(3)
C68 0.080(3) 0.084(3) 0.059(3) -0.006(2) 0.009(2) 0.060(3)
C69 0.0294(18) 0.0341(17) 0.0322(17) 0.0083(14) 0.0012(14) 0.0149(14)
C70 0.0346(19) 0.0306(16) 0.0262(16) 0.0062(13) 0.0042(14) 0.0133(14)
C71 0.041(2) 0.0364(18) 0.041(2) 0.0145(15) 0.0150(16) 0.0221(16)
C72 0.061(3) 0.0336(18) 0.042(2) 0.0091(15) 0.0196(18) 0.0284(18)
C73 0.058(3) 0.0299(17) 0.0298(18) 0.0025(14) 0.0074(16) 0.0209(17)
C74 0.051(2) 0.0289(16) 0.0229(16) 0.0011(13) 0.0013(15) 0.0190(15)
C75 0.0364(19) 0.0268(15) 0.0216(15) 0.0052(12) 0.0018(13) 0.0145(14)
C76 0.047(2) 0.0310(17) 0.0343(19) -0.0060(14) -0.0055(16) 0.0096(16)
C77 0.063(3) 0.044(2) 0.053(2) -0.0180(19) -0.008(2) 0.015(2)
C78 0.047(2) 0.048(2) 0.049(2) -0.0069(18) -0.0124(19) 0.0174(18)
C79 0.055(3) 0.046(2) 0.049(2) 0.0004(18) 0.001(2) 0.0051(19)
C80 0.077(3) 0.056(2) 0.068(3) 0.003(2) 0.031(2) 0.041(2)
C81 0.051(4) 0.050(4) 0.060(4) 0.023(3) 0.012(4) 0.023(3)
C81' 0.062(5) 0.092(5) 0.065(5) 0.040(4) 0.020(4) 0.043(4)
C82 0.047(2) 0.055(2) 0.071(2) 0.0360(18) 0.0229(18) 0.0295(17)
C83 0.044(2) 0.0356(17) 0.0419(19) 0.0105(15) 0.0099(16) 0.0240(15)
C84 0.050(2) 0.043(2) 0.048(2) 0.0046(16) -0.0012(18) 0.0320(18)
Al1 0.0305(5) 0.0236(4) 0.0234(5) 0.0011(3) 0.0000(4) 0.0121(4)
O1 0.0367(13) 0.0291(11) 0.0277(11) 0.0031(9) 0.0004(10) 0.0173(10)
O2 0.0353(13) 0.0321(11) 0.0263(11) 0.0004(9) -0.0003(10) 0.0135(10)
O3 0.0330(13) 0.0269(11) 0.0365(13) 0.0047(9) 0.0007(10) 0.0142(10)
O4 0.0327(13) 0.0308(11) 0.0307(12) 0.0034(9) 0.0013(10) 0.0106(10)
O5 0.0420(17) 0.0655(18) 0.088(2) 0.0498(17) 0.0103(16) 0.0183(14)
N1 0.0338(15) 0.0236(12) 0.0290(14) 0.0049(10) 0.0002(12) 0.0141(11)
N2 0.0322(15) 0.0262(13) 0.0241(13) -0.0018(10) -0.0032(11) 0.0146(11)
C1 0.040(2) 0.0230(15) 0.0255(16) -0.0058(12) -0.0097(14) 0.0135(14)
C2 0.054(2) 0.0318(17) 0.0267(17) 0.0013(13) -0.0057(16) 0.0202(16)
C3 0.058(3) 0.0344(18) 0.0334(19) -0.0003(15) -0.0129(18) 0.0228(18)
C4 0.054(3) 0.049(2) 0.045(2) -0.0042(18) -0.019(2) 0.030(2)
C5 0.037(2) 0.0356(18) 0.043(2) 0.0006(15) -0.0096(17) 0.0096(16)
C6 0.0354(19) 0.0295(16) 0.0302(17) -0.0016(13) -0.0072(14) 0.0152(14)
C7 0.042(3) 0.079(3) 0.070(3) 0.023(2) -0.007(2) 0.015(2)
C8 0.0345(19) 0.0280(16) 0.0341(18) 0.0051(13) -0.0015(15) 0.0135(14)
C9 0.042(2) 0.0286(17) 0.046(2) 0.0035(15) -0.0062(17) 0.0089(15)
C10 0.059(3) 0.0251(17) 0.055(2) 0.0060(16) -0.004(2) 0.0109(17)
C11 0.050(2) 0.0359(18) 0.042(2) 0.0106(16) -0.0003(18) 0.0143(17)
C12 0.041(2) 0.0352(17) 0.0278(17) 0.0066(13) 0.0011(15) 0.0174(15)
C13 0.0364(19) 0.0287(16) 0.0305(17) 0.0058(13) 0.0053(14) 0.0176(14)
C14 0.077(3) 0.040(2) 0.056(3) -0.0066(19) -0.019(2) 0.017(2)
C15 0.041(2) 0.0255(15) 0.0225(15) 0.0023(12) 0.0007(14) 0.0138(14)
C16 0.040(2) 0.0285(16) 0.0321(17) 0.0091(13) 0.0074(15) 0.0183(14)
C17 0.054(2) 0.0447(19) 0.0302(18) 0.0070(15) 0.0099(16) 0.0288(18)
C18 0.052(2) 0.051(2) 0.050(2) 0.0058(18) 0.0121(19) 0.0354(19)
C19 0.046(2) 0.048(2) 0.050(2) 0.0140(17) 0.0082(18) 0.0302(18)
C20 0.040(2) 0.0284(16) 0.0368(18) 0.0106(14) 0.0064(15) 0.0166(15)
C21 0.0345(18) 0.0219(14) 0.0319(17) 0.0089(12) 0.0106(14) 0.0131(13)
C22 0.041(2) 0.0417(19) 0.043(2) 0.0109(16) -0.0052(17) 0.0217(17)
C23 0.063(3) 0.060(2) 0.036(2) 0.0199(18) 0.0037(19) 0.022(2)
C24 0.058(3) 0.049(2) 0.058(3) -0.0048(19) -0.023(2) 0.022(2)
C25 0.077(3) 0.087(3) 0.056(3) 0.008(2) -0.011(2) 0.058(3)
C26 0.091(4) 0.093(3) 0.054(3) 0.005(2) 0.016(3) 0.070(3)
C27 0.0347(19) 0.0340(16) 0.0286(17) 0.0093(13) 0.0020(14) 0.0186(15)
C28 0.041(2) 0.0310(16) 0.0251(16) 0.0071(13) 0.0033(14) 0.0198(15)
C29 0.048(2) 0.0403(18) 0.0293(17) 0.0049(14) 0.0021(15) 0.0281(17)
C30 0.061(3) 0.0409(19) 0.0248(17) 0.0043(14) 0.0020(16) 0.0312(19)
C31 0.067(3) 0.0345(18) 0.0212(16) -0.0008(14) -0.0060(17) 0.0238(18)
C32 0.054(2) 0.0278(16) 0.0261(17) 0.0031(13) -0.0040(16) 0.0190(16)
C33 0.039(2) 0.0261(15) 0.0242(16) 0.0025(12) 0.0002(14) 0.0161(14)
C34 0.054(3) 0.0353(18) 0.0349(19) -0.0059(15) -0.0057(18) 0.0107(17)
C35 0.074(3) 0.043(2) 0.058(3) -0.015(2) -0.006(2) 0.005(2)
C36 0.049(3) 0.052(2) 0.067(3) -0.007(2) -0.015(2) 0.016(2)
C37 0.062(3) 0.049(2) 0.048(2) -0.0005(19) 0.000(2) 0.000(2)
C38 0.080(3) 0.053(2) 0.039(2) -0.0047(17) 0.008(2) 0.042(2)
C39 0.048(5) 0.043(4) 0.087(6) 0.013(4) 0.012(4) 0.021(3)
C39' 0.043(4) 0.039(4) 0.071(5) 0.034(3) 0.010(4) 0.022(3)
C40 0.043(2) 0.066(2) 0.124(3) 0.061(2) 0.018(2) 0.0254(19)
C41 0.0324(19) 0.047(2) 0.065(2) 0.0312(18) 0.0035(18) 0.0150(16)
C42 0.032(2) 0.071(3) 0.074(3) 0.036(2) 0.009(2) 0.006(2)

loop_
_atom_type_symbol
_atom_type_description
_atom_type_scat_dispersion_real
_atom_type_scat_dispersion_imag
_atom_type_scat_source
C C 0.0033 0.0016 'International Tables Vol C Tables 4.2.6.8 and 6.1.1.4'
H H 0.0000 0.0000 'International Tables Vol C Tables 4.2.6.8 and 6.1.1.4'
Al Al 0.0645 0.0514 'International Tables Vol C Tables 4.2.6.8 and 6.1.1.4'
N N 0.0061 0.0033 'International Tables Vol C Tables 4.2.6.8 and 6.1.1.4'
O O 0.0106 0.0060 'International Tables Vol C Tables 4.2.6.8 and 6.1.1.4'

loop_
_geom_angle_atom_site_label_1
_geom_angle_atom_site_label_2
_geom_angle_atom_site_label_3
_geom_angle
O6 Al2 O7 96.35(10)
O6 Al2 O8 97.02(11)
O6 Al2 O9 172.33(10)
O6 Al2 N3 87.00(10)
O6 Al2 N4 94.74(11)
O7 Al2 O9 91.26(9)
O7 Al2 N3 171.18(12)
O7 Al2 N4 86.90(10)
O8 Al2 O7 96.46(10)
O8 Al2 O9 83.04(10)
O8 Al2 N3 91.21(11)
O8 Al2 N4 167.32(11)
O9 Al2 N3 85.34(9)
O9 Al2 N4 84.67(10)
N4 Al2 N3 84.68(11)
C63 O6 Al2 129.0(2)
C75 O7 Al2 131.8(2)
C82 O8 Al2 118.0(2)
C83 O9 Al2 110.3(2)
C83 O10 C84 116.4(3)
C43 N3 Al2 121.56(19)
C57 N3 Al2 120.0(2)
C57 N3 C43 118.1(3)
C55 N4 Al2 121.8(2)
C69 N4 Al2 122.0(2)
C69 N4 C55 115.5(3)
C44 C43 N3 120.7(3)
C48 C43 N3 117.4(3)
C48 C43 C44 121.8(3)
C43 C44 H44 120.8
C45 C44 C43 118.4(4)
C45 C44 H44 120.8
C44 C45 H45 119.9
C44 C45 C46 120.2(4)
C46 C45 H45 119.9
C45 C46 H46 118.9
C45 C46 C47 122.1(4)
C47 C46 H46 118.9
C46 C47 C48 118.2(4)
C46 C47 C49 120.4(4)
C48 C47 C49 121.4(4)
C43 C48 C47 119.1(3)
C43 C48 C50 118.2(3)
C47 C48 C50 122.7(3)
C47 C49 H49A 109.5
C47 C49 H49B 109.5
C47 C49 H49C 109.5
H49A C49 H49B 109.5
H49A C49 H49C 109.5
H49B C49 H49C 109.5
C51 C50 C48 119.5(3)
C55 C50 C48 121.1(3)
C55 C50 C51 119.3(3)
C50 C51 C56 122.8(4)
C52 C51 C50 118.2(3)
C52 C51 C56 119.1(3)
C51 C52 H52 119.2
C53 C52 C51 121.6(3)
C53 C52 H52 119.2
C52 C53 H53 120.0
C54 C53 C52 119.9(4)
C54 C53 H53 120.0
C53 C54 H54 120.0
C53 C54 C55 120.1(3)
C55 C54 H54 120.0
C50 C55 N4 121.6(3)
C54 C55 N4 117.5(3)
C54 C55 C50 120.8(3)
C51 C56 H56A 109.5
C51 C56 H56B 109.5
C51 C56 H56C 109.5
H56A C56 H56B 109.5
H56A C56 H56C 109.5
H56B C56 H56C 109.5
N3 C57 H57 117.3
N3 C57 C58 125.4(3)
C58 C57 H57 117.3
C59 C58 C57 118.6(3)
C59 C58 C63 120.1(3)
C63 C58 C57 120.9(3)
C58 C59 H59 119.1
C60 C59 C58 121.8(3)
C60 C59 H59 119.1
C59 C60 C61 117.5(3)
C59 C60 C68 121.9(3)
C61 C60 C68 120.6(3)
C60 C61 H61 117.8
C62 C61 C60 124.5(3)
C62 C61 H61 117.8
C61 C62 C63 117.5(3)
C61 C62 C64 122.3(3)
C63 C62 C64 120.1(3)
O6 C63 C58 121.5(3)
O6 C63 C62 120.2(3)
C58 C63 C62 118.3(3)
C65 C64 C62 109.5(3)
C66 C64 C62 110.3(3)
C66 C64 C65 111.0(3)
C66 C64 C67 105.6(3)
C67 C64 C62 112.2(3)
C67 C64 C65 108.1(3)
C64 C65 H65A 109.5
C64 C65 H65B 109.5
C64 C65 H65C 109.5
H65A C65 H65B 109.5
H65A C65 H65C 109.5
H65B C65 H65C 109.5
C64 C66 H66A 109.5
C64 C66 H66B 109.5
C64 C66 H66C 109.5
H66A C66 H66B 109.5
H66A C66 H66C 109.5
H66B C66 H66C 109.5
C64 C67 H67A 109.5
C64 C67 H67B 109.5
C64 C67 H67C 109.5
H67A C67 H67B 109.5
H67A C67 H67C 109.5
H67B C67 H67C 109.5
C60 C68 H68A 109.5
C60 C68 H68B 109.5
C60 C68 H68C 109.5
H68A C68 H68B 109.5
H68A C68 H68C 109.5
H68B C68 H68C 109.5
N4 C69 H69 116.8
N4 C69 C70 126.3(3)
C70 C69 H69 116.8
C71 C70 C69 118.9(3)
C71 C70 C75 119.7(3)
C75 C70 C69 120.5(3)
C70 C71 H71 119.1
C72 C71 C70 121.8(3)
C72 C71 H71 119.1
C71 C72 C73 118.2(3)
C71 C72 C80 122.1(4)
C73 C72 C80 119.6(3)
C72 C73 H73 118.1
C74 C73 C72 123.9(3)
C74 C73 H73 118.1
C73 C74 C75 117.8(3)
C73 C74 C76 121.8(3)
C75 C74 C76 120.4(3)
O7 C75 C70 120.7(3)
O7 C75 C74 120.6(3)
C70 C75 C74 118.6(3)
C74 C76 C78 110.3(3)
C77 C76 C74 112.7(3)
C77 C76 C78 106.1(3)
C77 C76 C79 108.1(3)
C79 C76 C74 110.2(3)
C79 C76 C78 109.3(3)
C76 C77 H77A 109.5
C76 C77 H77B 109.5
C76 C77 H77C 109.5
H77A C77 H77B 109.5
H77A C77 H77C 109.5
H77B C77 H77C 109.5
C76 C78 H78A 109.5
C76 C78 H78B 109.5
C76 C78 H78C 109.5
H78A C78 H78B 109.5
H78A C78 H78C 109.5
H78B C78 H78C 109.5
C76 C79 H79A 109.5
C76 C79 H79B 109.5
C76 C79 H79C 109.5
H79A C79 H79B 109.5
H79A C79 H79C 109.5
H79B C79 H79C 109.5
C72 C80 H80A 109.5
C72 C80 H80B 109.5
C72 C80 H80C 109.5
H80A C80 H80B 109.5
H80A C80 H80C 109.5
H80B C80 H80C 109.5
H81A C81 H81B 109.5
H81A C81 H81C 109.5
H81B C81 H81C 109.5
C82 C81 H81A 109.5
C82 C81 H81B 109.5
C82 C81 H81C 109.5
H81D C81' H81E 109.5
H81D C81' H81F 109.5
H81E C81' H81F 109.5
C82 C81' H81D 109.5
C82 C81' H81E 109.5
C82 C81' H81F 109.5
O8 C82 C81 122.4(4)
O8 C82 C81' 119.4(5)
O8 C82 C83 109.4(3)
C81 C82 C83 112.9(4)
C81' C82 C83 121.0(5)
O9 C83 O10 123.0(3)
O9 C83 C82 119.2(3)
O10 C83 C82 117.8(3)
O10 C84 H84A 109.5
O10 C84 H84B 109.5
O10 C84 H84C 109.5
H84A C84 H84B 109.5
H84A C84 H84C 109.5
H84B C84 H84C 109.5
O1 Al1 O2 91.47(10)
O1 Al1 O4 89.07(10)
O1 Al1 N1 85.33(10)
O1 Al1 N2 93.98(11)
O2 Al1 O4 89.62(10)
O2 Al1 N1 176.79(11)
O2 Al1 N2 90.11(10)
O3 Al1 O1 169.66(12)
O3 Al1 O2 95.16(10)
O3 Al1 O4 83.06(10)
O3 Al1 N1 87.99(10)
O3 Al1 N2 93.93(11)
O4 Al1 N1 90.16(10)
N2 Al1 O4 176.94(10)
N2 Al1 N1 90.28(11)
C21 O1 Al1 131.4(2)
C33 O2 Al1 126.3(2)
C40 O3 Al1 116.3(2)
C41 O4 Al1 110.4(2)
C41 O5 C42 116.2(3)
C1 N1 Al1 117.74(19)
C15 N1 Al1 123.4(2)
C15 N1 C1 118.8(3)
C13 N2 Al1 121.7(2)
C27 N2 Al1 120.8(2)
C27 N2 C13 116.4(3)
C2 C1 N1 121.8(3)
C6 C1 N1 117.2(3)
C6 C1 C2 120.9(3)
C1 C2 H2 120.2
C3 C2 C1 119.5(4)
C3 C2 H2 120.2
C2 C3 H3 119.9
C2 C3 C4 120.2(3)
C4 C3 H3 119.9
C3 C4 H4 119.1
C3 C4 C5 121.7(4)
C5 C4 H4 119.1
C4 C5 C6 117.8(4)
C4 C5 C7 119.3(4)
C6 C5 C7 122.9(3)
C1 C6 C5 119.8(3)
C1 C6 C8 119.2(3)
C5 C6 C8 121.0(3)
C5 C7 H7A 109.5
C5 C7 H7B 109.5
C5 C7 H7C 109.5
H7A C7 H7B 109.5
H7A C7 H7C 109.5
H7B C7 H7C 109.5
C9 C8 C6 118.8(3)
C13 C8 C6 122.0(3)
C13 C8 C9 119.2(3)
C8 C9 C14 121.8(3)
C10 C9 C8 118.8(3)
C10 C9 C14 119.3(3)
C9 C10 H10 119.3
C11 C10 C9 121.5(3)
C11 C10 H10 119.3
C10 C11 H11 120.0
C12 C11 C10 120.0(3)
C12 C11 H11 120.0
C11 C12 H12 120.2
C11 C12 C13 119.6(3)
C13 C12 H12 120.2
C8 C13 N2 121.8(3)
C8 C13 C12 120.8(3)
C12 C13 N2 117.2(3)
C9 C14 H14A 109.5
C9 C14 H14B 109.5
C9 C14 H14C 109.5
H14A C14 H14B 109.5
H14A C14 H14C 109.5
H14B C14 H14C 109.5
N1 C15 H15 117.6
N1 C15 C16 124.9(3)
C16 C15 H15 117.6
C17 C16 C15 118.7(3)
C17 C16 C21 120.6(3)
C21 C16 C15 120.1(3)
C16 C17 H17 119.5
C18 C17 C16 121.0(3)
C18 C17 H17 119.5
C17 C18 C19 116.9(3)
C17 C18 C26 121.0(4)
C19 C18 C26 122.1(3)
C18 C19 H19 117.5
C20 C19 C18 125.0(3)
C20 C19 H19 117.5
C19 C20 C21 117.9(3)
C19 C20 C22 121.7(3)
C21 C20 C22 120.4(3)
O1 C21 C16 120.9(3)
O1 C21 C20 120.7(3)
C20 C21 C16 118.4(3)
C20 C22 C23 109.7(3)
C20 C22 C24 111.3(3)
C24 C22 C23 108.6(3)
C25 C22 C20 111.4(3)
C25 C22 C23 108.3(3)
C25 C22 C24 107.5(3)
C22 C23 H23A 109.5
C22 C23 H23B 109.5
C22 C23 H23C 109.5
H23A C23 H23B 109.5
H23A C23 H23C 109.5
H23B C23 H23C 109.5
C22 C24 H24A 109.5
C22 C24 H24B 109.5
C22 C24 H24C 109.5
H24A C24 H24B 109.5
H24A C24 H24C 109.5
H24B C24 H24C 109.5
C22 C25 H25A 109.5
C22 C25 H25B 109.5
C22 C25 H25C 109.5
H25A C25 H25B 109.5
H25A C25 H25C 109.5
H25B C25 H25C 109.5
C18 C26 H26A 109.5
C18 C26 H26B 109.5
C18 C26 H26C 109.5
H26A C26 H26B 109.5
H26A C26 H26C 109.5
H26B C26 H26C 109.5
N2 C27 H27 117.1
N2 C27 C28 125.7(3)
C28 C27 H27 117.1
C29 C28 C27 117.0(3)
C33 C28 C27 122.3(3)
C33 C28 C29 120.1(3)
C28 C29 H29 119.3
C30 C29 C28 121.5(4)
C30 C29 H29 119.3
C29 C30 C31 117.3(3)
C29 C30 C38 122.1(4)
C31 C30 C38 120.5(3)
C30 C31 H31 117.5
C32 C31 C30 125.0(3)
C32 C31 H31 117.5
C31 C32 C33 117.5(3)
C31 C32 C34 121.5(3)
C33 C32 C34 120.9(3)
O2 C33 C28 120.3(3)
O2 C33 C32 121.0(3)
C28 C33 C32 118.7(3)
C32 C34 C35 112.0(3)
C32 C34 C36 108.0(3)
C36 C34 C35 107.3(3)
C37 C34 C32 112.1(3)
C37 C34 C35 106.3(3)
C37 C34 C36 110.9(4)
C34 C35 H35A 109.5
C34 C35 H35B 109.5
C34 C35 H35C 109.5
H35A C35 H35B 109.5
H35A C35 H35C 109.5
H35B C35 H35C 109.5
C34 C36 H36A 109.5
C34 C36 H36B 109.5
C34 C36 H36C 109.5
H36A C36 H36B 109.5
H36A C36 H36C 109.5
H36B C36 H36C 109.5
C34 C37 H37A 109.5
C34 C37 H37B 109.5
C34 C37 H37C 109.5
H37A C37 H37B 109.5
H37A C37 H37C 109.5
H37B C37 H37C 109.5
C30 C38 H38A 109.5
C30 C38 H38B 109.5
C30 C38 H38C 109.5
H38A C38 H38B 109.5
H38A C38 H38C 109.5
H38B C38 H38C 109.5
H39A C39 H39B 109.5
H39A C39 H39C 109.5
H39B C39 H39C 109.5
C40 C39 H39A 109.5
C40 C39 H39B 109.5
C40 C39 H39C 109.5
H39D C39' H39E 109.5
H39D C39' H39F 109.5
H39E C39' H39F 109.5
C40 C39' H39D 109.5
C40 C39' H39E 109.5
C40 C39' H39F 109.5
O3 C40 C39 129.4(6)
O3 C40 C39' 119.0(5)
O3 C40 C41 111.3(3)
C39 C40 C41 115.5(5)
C39' C40 C41 124.5(5)
O4 C41 O5 123.8(4)
O4 C41 C40 118.2(3)
O5 C41 C40 118.0(3)
O5 C42 H42A 109.5
O5 C42 H42B 109.5
O5 C42 H42C 109.5
H42A C42 H42B 109.5
H42A C42 H42C 109.5
H42B C42 H42C 109.5

loop_
_geom_bond_atom_site_label_1
_geom_bond_atom_site_label_2
_geom_bond_distance
Al2 O6 1.805(2)
Al2 O7 1.828(2)
Al2 O8 1.808(2)
Al2 O9 2.038(2)
Al2 N3 2.079(3)
Al2 N4 2.059(3)
O6 C63 1.311(4)
O7 C75 1.299(4)
O8 C82 1.362(4)
O9 C83 1.221(4)
O10 C83 1.317(4)
O10 C84 1.470(4)
N3 C43 1.438(4)
N3 C57 1.292(4)
N4 C55 1.447(4)
N4 C69 1.299(4)
C43 C44 1.401(5)
C43 C48 1.396(5)
C44 H44 0.9500
C44 C45 1.382(5)
C45 H45 0.9500
C45 C46 1.388(6)
C46 H46 0.9500
C46 C47 1.389(6)
C47 C48 1.411(5)
C47 C49 1.501(6)
C48 C50 1.498(5)
C49 H49A 0.9800
C49 H49B 0.9800
C49 H49C 0.9800
C50 C51 1.412(5)
C50 C55 1.391(5)
C51 C52 1.389(6)
C51 C56 1.495(5)
C52 H52 0.9500
C52 C53 1.377(6)
C53 H53 0.9500
C53 C54 1.371(5)
C54 H54 0.9500
C54 C55 1.379(5)
C56 H56A 0.9800
C56 H56B 0.9800
C56 H56C 0.9800
C57 H57 0.9500
C57 C58 1.434(4)
C58 C59 1.396(4)
C58 C63 1.420(4)
C59 H59 0.9500
C59 C60 1.363(5)
C60 C61 1.393(5)
C60 C68 1.529(5)
C61 H61 0.9500
C61 C62 1.375(5)
C62 C63 1.432(4)
C62 C64 1.529(4)
C64 C65 1.529(5)
C64 C66 1.522(6)
C64 C67 1.523(5)
C65 H65A 0.9800
C65 H65B 0.9800
C65 H65C 0.9800
C66 H66A 0.9800
C66 H66B 0.9800
C66 H66C 0.9800
C67 H67A 0.9800
C67 H67B 0.9800
C67 H67C 0.9800
C68 H68A 0.9800
C68 H68B 0.9800
C68 H68C 0.9800
C69 H69 0.9500
C69 C70 1.431(4)
C70 C71 1.411(5)
C70 C75 1.425(5)
C71 H71 0.9500
C71 C72 1.349(5)
C72 C73 1.403(5)
C72 C80 1.524(5)
C73 H73 0.9500
C73 C74 1.377(5)
C74 C75 1.434(4)
C74 C76 1.533(5)
C76 C77 1.525(5)
C76 C78 1.537(5)
C76 C79 1.526(6)
C77 H77A 0.9800
C77 H77B 0.9800
C77 H77C 0.9800
C78 H78A 0.9800
C78 H78B 0.9800
C78 H78C 0.9800
C79 H79A 0.9800
C79 H79B 0.9800
C79 H79C 0.9800
C80 H80A 0.9800
C80 H80B 0.9800
C80 H80C 0.9800
C81 H81A 0.9800
C81 H81B 0.9800
C81 H81C 0.9800
C81 C82 1.451(7)
C81' H81D 0.9800
C81' H81E 0.9800
C81' H81F 0.9800
C81' C82 1.445(7)
C82 C83 1.500(5)
C84 H84A 0.9800
C84 H84B 0.9800
C84 H84C 0.9800
Al1 O1 1.822(2)
Al1 O2 1.849(2)
Al1 O3 1.812(2)
Al1 O4 2.039(2)
Al1 N1 2.063(3)
Al1 N2 2.005(3)
O1 C21 1.305(4)
O2 C33 1.314(4)
O3 C40 1.354(5)
O4 C41 1.216(4)
O5 C41 1.299(4)
O5 C42 1.476(5)
N1 C1 1.437(4)
N1 C15 1.278(4)
N2 C13 1.455(4)
N2 C27 1.297(4)
C1 C2 1.390(4)
C1 C6 1.388(5)
C2 H2 0.9500
C2 C3 1.374(5)
C3 H3 0.9500
C3 C4 1.379(6)
C4 H4 0.9500
C4 C5 1.396(5)
C5 C6 1.411(5)
C5 C7 1.506(6)
C6 C8 1.511(4)
C7 H7A 0.9800
C7 H7B 0.9800
C7 H7C 0.9800
C8 C9 1.411(4)
C8 C13 1.390(4)
C9 C10 1.384(5)
C9 C14 1.505(5)
C10 H10 0.9500
C10 C11 1.382(5)
C11 H11 0.9500
C11 C12 1.376(5)
C12 H12 0.9500
C12 C13 1.395(4)
C14 H14A 0.9800
C14 H14B 0.9800
C14 H14C 0.9800
C15 H15 0.9500
C15 C16 1.437(5)
C16 C17 1.409(5)
C16 C21 1.429(4)
C17 H17 0.9500
C17 C18 1.384(5)
C18 C19 1.407(5)
C18 C26 1.507(5)
C19 H19 0.9500
C19 C20 1.374(5)
C20 C21 1.423(5)
C20 C22 1.533(5)
C22 C23 1.538(6)
C22 C24 1.535(5)
C22 C25 1.521(5)
C23 H23A 0.9800
C23 H23B 0.9800
C23 H23C 0.9800
C24 H24A 0.9800
C24 H24B 0.9800
C24 H24C 0.9800
C25 H25A 0.9800
C25 H25B 0.9800
C25 H25C 0.9800
C26 H26A 0.9800
C26 H26B 0.9800
C26 H26C 0.9800
C27 H27 0.9500
C27 C28 1.441(4)
C28 C29 1.432(5)
C28 C33 1.411(5)
C29 H29 0.9500
C29 C30 1.353(5)
C30 C31 1.409(6)
C30 C38 1.498(5)
C31 H31 0.9500
C31 C32 1.372(5)
C32 C33 1.439(4)
C32 C34 1.535(6)
C34 C35 1.542(5)
C34 C36 1.538(6)
C34 C37 1.527(6)
C35 H35A 0.9800
C35 H35B 0.9800
C35 H35C 0.9800
C36 H36A 0.9800
C36 H36B 0.9800
C36 H36C 0.9800
C37 H37A 0.9800
C37 H37B 0.9800
C37 H37C 0.9800
C38 H38A 0.9800
C38 H38B 0.9800
C38 H38C 0.9800
C39 H39A 0.9800
C39 H39B 0.9800
C39 H39C 0.9800
C39 C40 1.387(7)
C39' H39D 0.9800
C39' H39E 0.9800
C39' H39F 0.9800
C39' C40 1.448(6)
C40 C41 1.486(6)
C42 H42A 0.9800
C42 H42B 0.9800
C42 H42C 0.9800

loop_
_geom_torsion_atom_site_label_1
_geom_torsion_atom_site_label_2
_geom_torsion_atom_site_label_3
_geom_torsion_atom_site_label_4
_geom_torsion
Al2 O6 C63 C58 27.1(4)
Al2 O6 C63 C62 -154.4(2)
Al2 O7 C75 C70 -25.8(4)
Al2 O7 C75 C74 157.9(2)
Al2 O8 C82 C81 -139.7(5)
Al2 O8 C82 C81' 141.2(6)
Al2 O8 C82 C83 -4.3(4)
Al2 O9 C83 O10 -174.8(3)
Al2 O9 C83 C82 2.6(4)
Al2 N3 C43 C44 -97.6(3)
Al2 N3 C43 C48 79.4(3)
Al2 N3 C57 C58 -16.1(4)
Al2 N4 C55 C50 74.3(4)
Al2 N4 C55 C54 -102.4(3)
Al2 N4 C69 C70 7.8(4)
O6 Al2 O7 C75 132.1(3)
O6 Al2 O8 C82 -167.7(3)
O7 Al2 O6 C63 145.9(3)
O7 Al2 O8 C82 95.1(3)
O8 Al2 O6 C63 48.5(3)
O8 Al2 O7 C75 -130.1(3)
O8 C82 C83 O9 0.8(5)
O8 C82 C83 O10 178.3(3)
O9 Al2 O7 C75 -47.0(3)
O9 Al2 O8 C82 4.6(3)
N3 Al2 O6 C63 -42.3(3)
N3 Al2 O8 C82 -80.6(3)
N3 C43 C44 C45 174.1(3)
N3 C43 C48 C47 -172.3(3)
N3 C43 C48 C50 10.4(4)
N3 C57 C58 C59 174.9(3)
N3 C57 C58 C63 -12.6(5)
N4 Al2 O6 C63 -126.7(3)
N4 Al2 O7 C75 37.6(3)
N4 Al2 O8 C82 -9.8(6)
N4 C69 C70 C71 -175.0(3)
N4 C69 C70 C75 15.7(5)
C43 N3 C57 C58 170.4(3)
C43 C44 C45 C46 -1.3(5)
C43 C48 C50 C51 110.9(4)
C43 C48 C50 C55 -65.9(4)
C44 C43 C48 C47 4.7(5)
C44 C43 C48 C50 -172.7(3)
C44 C45 C46 C47 3.4(5)
C45 C46 C47 C48 -1.5(5)
C45 C46 C47 C49 178.7(4)
C46 C47 C48 C43 -2.5(5)
C46 C47 C48 C50 174.7(3)
C47 C48 C50 C51 -66.3(5)
C47 C48 C50 C55 116.9(4)
C48 C43 C44 C45 -2.8(5)
C48 C50 C51 C52 179.4(4)
C48 C50 C51 C56 -1.1(6)
C48 C50 C55 N4 3.5(5)
C48 C50 C55 C54 -179.9(3)
C49 C47 C48 C43 177.4(3)
C49 C47 C48 C50 -5.5(5)
C50 C51 C52 C53 1.5(7)
C51 C50 C55 N4 -173.3(3)
C51 C50 C55 C54 3.3(5)
C51 C52 C53 C54 1.4(7)
C52 C53 C54 C55 -2.0(6)
C53 C54 C55 N4 176.4(3)
C53 C54 C55 C50 -0.3(6)
C55 N4 C69 C70 -163.1(3)
C55 C50 C51 C52 -3.8(6)
C55 C50 C51 C56 175.7(4)
C56 C51 C52 C53 -178.1(5)
C57 N3 C43 C44 75.8(4)
C57 N3 C43 C48 -107.2(3)
C57 C58 C59 C60 172.3(3)
C57 C58 C63 O6 10.3(5)
C57 C58 C63 C62 -168.2(3)
C58 C59 C60 C61 -3.6(6)
C58 C59 C60 C68 -179.9(4)
C59 C58 C63 O6 -177.3(3)
C59 C58 C63 C62 4.1(5)
C59 C60 C61 C62 3.7(6)
C60 C61 C62 C63 0.2(5)
C60 C61 C62 C64 -179.6(3)
C61 C62 C63 O6 177.4(3)
C61 C62 C63 C58 -4.0(5)
C61 C62 C64 C65 -114.6(4)
C61 C62 C64 C66 122.9(4)
C61 C62 C64 C67 5.5(5)
C63 C58 C59 C60 -0.2(5)
C63 C62 C64 C65 65.6(4)
C63 C62 C64 C66 -56.9(4)
C63 C62 C64 C67 -174.3(3)
C64 C62 C63 O6 -2.8(5)
C64 C62 C63 C58 175.7(3)
C68 C60 C61 C62 -179.9(4)
C69 N4 C55 C50 -114.8(4)
C69 N4 C55 C54 68.5(4)
C69 C70 C71 C72 -168.4(3)
C69 C70 C75 O7 -9.0(4)
C69 C70 C75 C74 167.3(3)
C70 C71 C72 C73 0.5(5)
C70 C71 C72 C80 177.6(3)
C71 C70 C75 O7 -178.3(3)
C71 C70 C75 C74 -2.0(4)
C71 C72 C73 C74 -1.0(5)
C72 C73 C74 C75 0.0(5)
C72 C73 C74 C76 179.7(3)
C73 C74 C75 O7 177.8(3)
C73 C74 C75 C70 1.5(4)
C73 C74 C76 C77 2.4(5)
C73 C74 C76 C78 -116.0(3)
C73 C74 C76 C79 123.2(4)
C75 C70 C71 C72 1.0(5)
C75 C74 C76 C77 -177.9(3)
C75 C74 C76 C78 63.7(4)
C75 C74 C76 C79 -57.1(4)
C76 C74 C75 O7 -1.9(4)
C76 C74 C75 C70 -178.2(3)
C80 C72 C73 C74 -178.2(3)
C81 C82 C83 O9 140.6(5)
C81 C82 C83 O10 -41.9(6)
C81' C82 C83 O9 -144.1(6)
C81' C82 C83 O10 33.4(7)
C84 O10 C83 O9 0.8(5)
C84 O10 C83 C82 -176.6(3)
Al1 O1 C21 C16 -26.2(4)
Al1 O1 C21 C20 156.9(2)
Al1 O2 C33 C28 30.9(4)
Al1 O2 C33 C32 -152.0(2)
Al1 O3 C40 C39 -149.7(7)
Al1 O3 C40 C39' 162.7(5)
Al1 O3 C40 C41 7.1(5)
Al1 O4 C41 O5 172.8(3)
Al1 O4 C41 C40 -5.8(5)
Al1 N1 C1 C2 99.2(3)
Al1 N1 C1 C6 -78.1(3)
Al1 N1 C15 C16 13.2(4)
Al1 N2 C13 C8 -65.7(4)
Al1 N2 C13 C12 109.2(3)
Al1 N2 C27 C28 -2.9(4)
O1 Al1 O2 C33 -135.4(2)
O1 Al1 O3 C40 -48.7(7)
O2 Al1 O1 C21 -139.8(3)
O2 Al1 O3 C40 81.0(3)
O3 Al1 O1 C21 -9.9(8)
O3 Al1 O2 C33 52.5(2)
O3 C40 C41 O4 -0.2(6)
O3 C40 C41 O5 -178.8(4)
O4 Al1 O1 C21 -50.2(3)
O4 Al1 O2 C33 135.5(2)
O4 Al1 O3 C40 -8.0(3)
N1 Al1 O1 C21 40.0(3)
N1 Al1 O3 C40 -98.4(3)
N1 C1 C2 C3 -175.4(3)
N1 C1 C6 C5 174.2(3)
N1 C1 C6 C8 -7.4(4)
N1 C15 C16 C17 -175.2(3)
N1 C15 C16 C21 14.0(5)
N2 Al1 O1 C21 129.9(3)
N2 Al1 O2 C33 -41.4(2)
N2 Al1 O3 C40 171.5(3)
N2 C27 C28 C29 169.0(3)
N2 C27 C28 C33 -20.0(5)
C1 N1 C15 C16 -168.7(3)
C1 C2 C3 C4 -0.1(5)
C1 C6 C8 C9 -110.1(4)
C1 C6 C8 C13 68.5(4)
C2 C1 C6 C5 -3.1(4)
C2 C1 C6 C8 175.3(3)
C2 C3 C4 C5 -0.4(5)
C3 C4 C5 C6 -0.8(5)
C3 C4 C5 C7 178.4(4)
C4 C5 C6 C1 2.5(5)
C4 C5 C6 C8 -175.8(3)
C5 C6 C8 C9 68.2(4)
C5 C6 C8 C13 -113.1(4)
C6 C1 C2 C3 1.8(5)
C6 C8 C9 C10 -176.8(4)
C6 C8 C9 C14 6.7(6)
C6 C8 C13 N2 -8.9(5)
C6 C8 C13 C12 176.3(3)
C7 C5 C6 C1 -176.7(3)
C7 C5 C6 C8 5.0(5)
C8 C9 C10 C11 -0.4(6)
C9 C8 C13 N2 169.8(3)
C9 C8 C13 C12 -5.0(5)
C9 C10 C11 C12 -3.2(6)
C10 C11 C12 C13 2.7(6)
C11 C12 C13 N2 -173.6(3)
C11 C12 C13 C8 1.4(5)
C13 N2 C27 C28 165.5(3)
C13 C8 C9 C10 4.5(6)
C13 C8 C9 C14 -172.0(4)
C14 C9 C10 C11 176.1(4)
C15 N1 C1 C2 -79.1(4)
C15 N1 C1 C6 103.6(3)
C15 C16 C17 C18 -171.5(3)
C15 C16 C21 O1 -10.3(4)
C15 C16 C21 C20 166.7(3)
C16 C17 C18 C19 4.3(6)
C16 C17 C18 C26 -178.1(4)
C17 C16 C21 O1 179.1(3)
C17 C16 C21 C20 -4.0(5)
C17 C18 C19 C20 -3.3(6)
C18 C19 C20 C21 -1.4(6)
C18 C19 C20 C22 179.5(4)
C19 C20 C21 O1 -178.1(3)
C19 C20 C21 C16 4.9(5)
C19 C20 C22 C23 -117.3(4)
C19 C20 C22 C24 122.5(4)
C19 C20 C22 C25 2.6(5)
C21 C16 C17 C18 -0.8(5)
C21 C20 C22 C23 63.5(4)
C21 C20 C22 C24 -56.7(4)
C21 C20 C22 C25 -176.6(3)
C22 C20 C21 O1 1.1(5)
C22 C20 C21 C16 -175.9(3)
C26 C18 C19 C20 179.1(4)
C27 N2 C13 C8 125.9(3)
C27 N2 C13 C12 -59.1(4)
C27 C28 C29 C30 172.5(3)
C27 C28 C33 O2 6.6(5)
C27 C28 C33 C32 -170.6(3)
C28 C29 C30 C31 -1.7(5)
C28 C29 C30 C38 -179.6(3)
C29 C28 C33 O2 177.3(3)
C29 C28 C33 C32 0.1(4)
C29 C30 C31 C32 0.8(5)
C30 C31 C32 C33 0.6(5)
C30 C31 C32 C34 -175.5(3)
C31 C32 C33 O2 -178.2(3)
C31 C32 C33 C28 -1.0(4)
C31 C32 C34 C35 -7.6(5)
C31 C32 C34 C36 110.3(4)
C31 C32 C34 C37 -127.1(4)
C33 C28 C29 C30 1.3(5)
C33 C32 C34 C35 176.5(3)
C33 C32 C34 C36 -65.6(4)
C33 C32 C34 C37 57.0(4)
C34 C32 C33 O2 -2.1(4)
C34 C32 C33 C28 175.1(3)
C38 C30 C31 C32 178.7(3)
C39 C40 C41 O4 160.1(6)
C39 C40 C41 O5 -18.6(8)
C39' C40 C41 O4 -154.2(6)
C39' C40 C41 O5 27.1(8)
C42 O5 C41 O4 -1.0(6)
C42 O5 C41 C40 177.6(4)

loop_
_smtbx_masks_void_nr
_smtbx_masks_void_average_x
_smtbx_masks_void_average_y
_smtbx_masks_void_average_z
_smtbx_masks_void_volume
_smtbx_masks_void_count_electrons
1 -0.543 -0.708 -0.543 1044.1 217.7
